data_7704004
loop_
_publ_author_name
'Guo, Jia-Ting'
'Chen, Xu-Dong'

_publ_section_title
;
 Templated syntheses of heterometal tungsten-cobalt-sulfur clusters with
 different nuclearities.
;
_journal_issue 17
_journal_name_full 'Dalton transactions (Cambridge, England : 2003)'
_journal_page_first 5523
_journal_page_last 5530
_journal_paper_doi 10.1039/d0dt00765j
_journal_volume 49
_journal_year 2020
_chemical_formula_moiety 'C30 H44 B2 Co N12 S6 W2, C8 H20 N, C2 H3 N'
_chemical_formula_sum 'C40 H67 B2 Co N14 S6 W2'
_chemical_formula_weight 1384.68
_space_group_crystal_system monoclinic
_space_group_IT_number 14
_space_group_name_Hall '-P 2ybc'
_space_group_name_H-M_alt 'P 1 21/c 1'
_atom_sites_solution_hydrogens mixed
_atom_sites_solution_primary dual
_audit_creation_date 2020-01-15
_audit_creation_method
;
Olex2 1.2
(compiled 2018.05.29 svn.r3508 for OlexSys, GUI svn.r5506)
;
_audit_update_record
;
2020-01-16 deposited with the CCDC.	2020-03-31 downloaded from the CCDC.
;
_cell_angle_alpha 90
_cell_angle_beta 90.4960(10)
_cell_angle_gamma 90
_cell_formula_units_Z 4
_cell_length_a 11.37920(10)
_cell_length_b 14.4818(2)
_cell_length_c 31.9209(3)
_cell_measurement_reflns_used 12149
_cell_measurement_temperature 298
_cell_measurement_theta_max 4.7580
_cell_measurement_theta_min 74.099
_cell_volume 5260.09(10)
_computing_molecular_graphics 'Olex2 (Dolomanov et al., 2009)'
_computing_publication_material 'Olex2 (Dolomanov et al., 2009)'
_computing_structure_refinement 'ShelXL (Sheldrick, 2015)'
_computing_structure_solution 'ShelXT (Sheldrick, 2015)'
_diffrn_ambient_temperature 298
_diffrn_measured_fraction_theta_full 0.981
_diffrn_measured_fraction_theta_max 0.981
_diffrn_measurement_device_type 'Bruker APEX-II CCD'
_diffrn_measurement_method '\f and \w scans'
_diffrn_radiation_type CuK\a
_diffrn_radiation_wavelength 1.54178
_diffrn_reflns_av_R_equivalents 0.0490
_diffrn_reflns_av_unetI/netI 0.0568
_diffrn_reflns_Laue_measured_fraction_full 0.981
_diffrn_reflns_Laue_measured_fraction_max 0.981
_diffrn_reflns_limit_h_max 11
_diffrn_reflns_limit_h_min -13
_diffrn_reflns_limit_k_max 17
_diffrn_reflns_limit_k_min -16
_diffrn_reflns_limit_l_max 37
_diffrn_reflns_limit_l_min -26
_diffrn_reflns_number 25392
_diffrn_reflns_point_group_measured_fraction_full 0.981
_diffrn_reflns_point_group_measured_fraction_max 0.981
_diffrn_reflns_theta_full 66.594
_diffrn_reflns_theta_max 66.594
_diffrn_reflns_theta_min 3.885
_diffrn_standards_number 0
_exptl_absorpt_coefficient_mu 12.925
_exptl_absorpt_correction_T_max 0.7458
_exptl_absorpt_correction_T_min 0.6943
_exptl_absorpt_correction_type multi-scan
_exptl_crystal_colour 'metallic dark black'
_exptl_crystal_colour_lustre metallic
_exptl_crystal_colour_modifier dark
_exptl_crystal_colour_primary black
_exptl_crystal_density_diffrn 1.749
_exptl_crystal_description block
_exptl_crystal_F_000 2744
_exptl_crystal_size_max 0.05
_exptl_crystal_size_mid 0.04
_exptl_crystal_size_min 0.02
_refine_diff_density_max 1.183
_refine_diff_density_min -1.124
_refine_diff_density_rms 0.154
_refine_ls_extinction_method none
_refine_ls_goodness_of_fit_ref 1.039
_refine_ls_hydrogen_treatment constr
_refine_ls_matrix_type full
_refine_ls_number_parameters 603
_refine_ls_number_reflns 9109
_refine_ls_number_restraints 2
_refine_ls_restrained_S_all 1.039
_refine_ls_R_factor_all 0.0471
_refine_ls_R_factor_gt 0.0382
_refine_ls_shift/su_max 0.001
_refine_ls_shift/su_mean 0.000
_refine_ls_structure_factor_coef Fsqd
_refine_ls_weighting_details 'w=1/[\s^2^(Fo^2^)+(0.0501P)^2^+10.7067P] where P=(Fo^2^+2Fc^2^)/3'
_refine_ls_weighting_scheme calc
_refine_ls_wR_factor_gt 0.0976
_refine_ls_wR_factor_ref 0.1018
_reflns_Friedel_coverage 0.000
_reflns_number_gt 7827
_reflns_number_total 9109
_reflns_threshold_expression 'I > 2\s(I)'
_cod_data_source_file d0dt00765j1.cif
_cod_data_source_block aa
_cod_depositor_comments 'Adding full bibliography for 7704003--7704007.cif.'
_cod_database_code 7704004
_shelx_shelxl_version_number 2018/3
_shelx_space_group_comment
;
The symmetry employed for this shelxl refinement is uniquely defined
by the following loop, which should always be used as a source of
symmetry information in preference to the above space-group names.
They are only intended as comments.
;
_shelx_estimated_absorpt_t_max 0.782
_shelx_estimated_absorpt_t_min 0.564
_olex2_refinement_description
;
1. Fixed Uiso
 At 1.2 times of:
  All B(H) groups, All C(H) groups, All C(H,H) groups
 At 1.5 times of:
  All C(H,H,H) groups
2. Restrained distances
 B1-H1 = B2-H2
 1.05 with sigma of 0.002
3.a Riding coordinates:
 B2(H2), B1(H1)
3.b Secondary CH2 refined with riding coordinates:
 C34(H34A,H34B), C36(H36A,H36B), C32(H32A,H32B), C38(H38A,H38B)
3.c Aromatic/amide H refined with riding coordinates:
 C28(H28), C8(H8), C3(H3), C13(H13), C23(H23), C18(H18)
3.d Idealised Me refined as rotating group:
 C26(H26A,H26B,H26C), C10(H10A,H10B,H10C), C1(H1A,H1B,H1C), C25(H25A,H25B,
 H25C), C21(H21A,H21B,H21C), C5(H5A,H5B,H5C), C15(H15A,H15B,H15C), C16(H16A,
 H16B,H16C), C30(H30A,H30B,H30C), C20(H20A,H20B,H20C), C11(H11A,H11B,H11C),
 C6(H6A,H6B,H6C), C37(H37A,H37B,H37C), C33(H33A,H33B,H33C), C40(H40A,H40B,H40C),
  C35(H35A,H35B,H35C), C31(H31A,H31B,H31C)
;
_olex2_submission_special_instructions 'No special instructions were received'

loop_
_space_group_symop_operation_xyz
'x, y, z'
'-x, y+1/2, -z+1/2'
'-x, -y, -z'
'x, -y-1/2, z-1/2'

loop_
_atom_site_label
_atom_site_type_symbol
_atom_site_fract_x
_atom_site_fract_y
_atom_site_fract_z
_atom_site_U_iso_or_equiv
_atom_site_adp_type
_atom_site_occupancy
_atom_site_site_symmetry_order
_atom_site_calc_flag
_atom_site_refinement_flags_posn
_atom_site_refinement_flags_adp
_atom_site_refinement_flags_occupancy
_atom_site_disorder_assembly
_atom_site_disorder_group
W1 W 0.16680(2) 0.57928(2) 0.38697(2) 0.01555(8) Uani 1 1 d . . . . .
W2 W 0.33624(2) 0.24324(2) 0.34902(2) 0.01590(8) Uani 1 1 d . . . . .
Co1 Co 0.26480(8) 0.40842(7) 0.37922(3) 0.0186(2) Uani 1 1 d . . . . .
S2 S 0.27597(12) 0.50085(10) 0.43437(4) 0.0198(3) Uani 1 1 d . . . . .
S4 S 0.39941(12) 0.38572(10) 0.32872(4) 0.0189(3) Uani 1 1 d . . . . .
S3 S 0.11326(12) 0.46397(10) 0.34228(4) 0.0194(3) Uani 1 1 d . . . . .
S5 S 0.25635(13) 0.27390(10) 0.41198(5) 0.0212(3) Uani 1 1 d . . . . .
S1 S 0.29858(13) 0.65886(11) 0.35371(5) 0.0235(3) Uani 1 1 d . . . . .
S6 S 0.18330(13) 0.21815(11) 0.30933(5) 0.0240(3) Uani 1 1 d . . . . .
N10 N 0.5364(4) 0.1142(3) 0.30722(14) 0.0179(10) Uani 1 1 d . . . . .
N2 N -0.0040(4) 0.5489(3) 0.42539(15) 0.0166(10) Uani 1 1 d . . . . .
N9 N 0.4522(4) 0.1792(3) 0.29859(14) 0.0181(10) Uani 1 1 d . . . . .
N1 N -0.0857(4) 0.6175(3) 0.43276(15) 0.0188(10) Uani 1 1 d . . . . .
N12 N 0.5918(4) 0.1562(3) 0.38028(14) 0.0160(10) Uani 1 1 d . . . . .
N4 N 0.0315(4) 0.6701(3) 0.35300(15) 0.0193(10) Uani 1 1 d . . . . .
N5 N 0.0595(4) 0.7441(3) 0.44318(15) 0.0212(11) Uani 1 1 d . . . . .
N6 N 0.1608(4) 0.6961(3) 0.43490(15) 0.0210(11) Uani 1 1 d . . . . .
N8 N 0.4354(4) 0.0381(3) 0.36725(15) 0.0197(11) Uani 1 1 d . . . . .
N3 N -0.0453(4) 0.7261(3) 0.37440(15) 0.0200(11) Uani 1 1 d . . . . .
N11 N 0.5205(4) 0.2320(3) 0.38513(15) 0.0179(10) Uani 1 1 d . . . . .
N14 N 0.7766(5) 0.4295(4) 0.28081(18) 0.0310(13) Uani 1 1 d . . . . .
N7 N 0.3370(4) 0.0931(3) 0.36983(15) 0.0198(11) Uani 1 1 d . . . . .
C29 C 0.6934(5) 0.1677(4) 0.40223(19) 0.0216(13) Uani 1 1 d . . . . .
C14 C 0.2469(5) 0.7361(4) 0.45812(18) 0.0209(13) Uani 1 1 d . . . . .
C7 C -0.1030(5) 0.7827(4) 0.34727(19) 0.0235(13) Uani 1 1 d . . . . .
C28 C 0.6884(5) 0.2517(4) 0.4218(2) 0.0241(14) Uani 1 1 d . . . . .
H28 H 0.745855 0.277513 0.439121 0.029 Uiso 1 1 calc R . . . .
C2 C -0.1776(5) 0.5832(4) 0.45473(18) 0.0220(13) Uani 1 1 d . . . . .
C27 C 0.5802(5) 0.2910(4) 0.41087(18) 0.0187(12) Uani 1 1 d . . . . .
C9 C 0.0202(5) 0.6938(4) 0.31229(17) 0.0185(12) Uani 1 1 d . . . . .
C24 C 0.5893(5) 0.0884(4) 0.27121(17) 0.0163(12) Uani 1 1 d . . . . .
C26 C 0.5356(5) 0.3812(4) 0.4263(2) 0.0270(14) Uani 1 1 d . . . . .
H26A H 0.515057 0.419737 0.402911 0.041 Uiso 1 1 calc GR . . . .
H26B H 0.595567 0.410989 0.442815 0.041 Uiso 1 1 calc GR . . . .
H26C H 0.467451 0.371220 0.443254 0.041 Uiso 1 1 calc GR . . . .
C10 C 0.0913(5) 0.6512(5) 0.27793(18) 0.0251(14) Uani 1 1 d . . . . .
H10A H 0.169811 0.675376 0.278933 0.038 Uiso 1 1 calc GR . . . .
H10B H 0.055912 0.665639 0.251306 0.038 Uiso 1 1 calc GR . . . .
H10C H 0.093544 0.585445 0.281560 0.038 Uiso 1 1 calc GR . . . .
C1 C -0.2813(5) 0.6409(5) 0.4671(2) 0.0294(15) Uani 1 1 d . . . . .
H1A H -0.257906 0.683712 0.488562 0.044 Uiso 1 1 calc GR . . . .
H1B H -0.342376 0.601582 0.477490 0.044 Uiso 1 1 calc GR . . . .
H1C H -0.309930 0.674363 0.443124 0.044 Uiso 1 1 calc GR . . . .
C8 C -0.0627(5) 0.7616(4) 0.3074(2) 0.0267(14) Uani 1 1 d . . . . .
H8 H -0.087273 0.788273 0.282269 0.032 Uiso 1 1 calc R . . . .
C3 C -0.1566(5) 0.4914(4) 0.46131(18) 0.0216(13) Uani 1 1 d . . . . .
H3 H -0.204899 0.450066 0.475302 0.026 Uiso 1 1 calc R . . . .
C12 C 0.0808(6) 0.8118(4) 0.47136(19) 0.0253(14) Uani 1 1 d . . . . .
C25 C 0.6868(5) 0.0197(4) 0.2697(2) 0.0232(13) Uani 1 1 d . . . . .
H25A H 0.754980 0.044623 0.283555 0.035 Uiso 1 1 calc GR . . . .
H25B H 0.705091 0.006277 0.241058 0.035 Uiso 1 1 calc GR . . . .
H25C H 0.663030 -0.035988 0.283583 0.035 Uiso 1 1 calc GR . . . .
C4 C -0.0484(5) 0.4717(4) 0.44297(17) 0.0170(12) Uani 1 1 d . . . . .
C21 C 0.3702(6) 0.2551(4) 0.2339(2) 0.0270(14) Uani 1 1 d . . . . .
H21A H 0.295670 0.225153 0.229983 0.041 Uiso 1 1 calc GR . . . .
H21B H 0.403371 0.269263 0.207131 0.041 Uiso 1 1 calc GR . . . .
H21C H 0.359504 0.311110 0.249504 0.041 Uiso 1 1 calc GR . . . .
C22 C 0.4505(5) 0.1931(4) 0.25726(18) 0.0226(13) Uani 1 1 d . . . . .
C13 C 0.1991(6) 0.8083(4) 0.48107(19) 0.0271(14) Uani 1 1 d . . . . .
H13 H 0.239269 0.846933 0.499513 0.032 Uiso 1 1 calc R . . . .
C5 C 0.0105(5) 0.3799(4) 0.44420(19) 0.0223(13) Uani 1 1 d . . . . .
H5A H 0.017697 0.356430 0.416213 0.033 Uiso 1 1 calc GR . . . .
H5B H -0.035385 0.337851 0.460578 0.033 Uiso 1 1 calc GR . . . .
H5C H 0.087254 0.386235 0.456606 0.033 Uiso 1 1 calc GR . . . .
C23 C 0.5371(5) 0.1372(4) 0.23926(19) 0.0232(13) Uani 1 1 d . . . . .
H23 H 0.555677 0.133783 0.210990 0.028 Uiso 1 1 calc R . . . .
C17 C 0.2502(5) 0.0388(4) 0.38433(19) 0.0214(13) Uani 1 1 d . . . . .
C15 C 0.3724(6) 0.7057(5) 0.4588(2) 0.0322(15) Uani 1 1 d . . . . .
H15A H 0.382825 0.658225 0.479519 0.048 Uiso 1 1 calc GR . . . .
H15B H 0.421994 0.757301 0.465619 0.048 Uiso 1 1 calc GR . . . .
H15C H 0.393113 0.682006 0.431780 0.048 Uiso 1 1 calc GR . . . .
C16 C 0.1270(6) 0.0708(5) 0.3925(2) 0.0318(16) Uani 1 1 d . . . . .
H16A H 0.127231 0.112545 0.415894 0.048 Uiso 1 1 calc GR . . . .
H16B H 0.078350 0.018535 0.398735 0.048 Uiso 1 1 calc GR . . . .
H16C H 0.096667 0.101909 0.368156 0.048 Uiso 1 1 calc GR . . . .
C19 C 0.4091(6) -0.0487(4) 0.37978(19) 0.0253(14) Uani 1 1 d . . . . .
C30 C 0.7915(5) 0.0982(5) 0.4021(2) 0.0292(15) Uani 1 1 d . . . . .
H30A H 0.766384 0.042809 0.415893 0.044 Uiso 1 1 calc GR . . . .
H30B H 0.858710 0.123154 0.416494 0.044 Uiso 1 1 calc GR . . . .
H30C H 0.812156 0.084073 0.373664 0.044 Uiso 1 1 calc GR . . . .
B2 B 0.5532(6) 0.0779(5) 0.3521(2) 0.0202(14) Uani 1 1 d D . . . .
H2 H 0.611096 0.021510 0.350533 0.024 Uiso 1 1 d DR . . . .
C20 C 0.4961(6) -0.1260(5) 0.3808(2) 0.0317(15) Uani 1 1 d . . . . .
H20A H 0.537614 -0.127838 0.354725 0.048 Uiso 1 1 calc GR . . . .
H20B H 0.455741 -0.183428 0.384872 0.048 Uiso 1 1 calc GR . . . .
H20C H 0.551014 -0.116305 0.403364 0.048 Uiso 1 1 calc GR . . . .
C18 C 0.2910(6) -0.0495(5) 0.39095(19) 0.0271(14) Uani 1 1 d . . . . .
H18 H 0.248413 -0.099560 0.400889 0.032 Uiso 1 1 calc R . . . .
C11 C -0.0133(6) 0.8728(5) 0.4884(2) 0.0372(17) Uani 1 1 d . . . . .
H11A H -0.052354 0.904124 0.465738 0.056 Uiso 1 1 calc GR . . . .
H11B H 0.021232 0.917444 0.507042 0.056 Uiso 1 1 calc GR . . . .
H11C H -0.069145 0.836074 0.503408 0.056 Uiso 1 1 calc GR . . . .
C6 C -0.1905(7) 0.8526(5) 0.3613(2) 0.0414(19) Uani 1 1 d . . . . .
H6A H -0.253219 0.822185 0.375726 0.062 Uiso 1 1 calc GR . . . .
H6B H -0.221761 0.884654 0.337314 0.062 Uiso 1 1 calc GR . . . .
H6C H -0.152952 0.895970 0.379763 0.062 Uiso 1 1 calc GR . . . .
C37 C 0.6280(7) 0.3899(6) 0.2237(2) 0.0439(19) Uani 1 1 d . . . . .
H37A H 0.682512 0.391522 0.200919 0.066 Uiso 1 1 calc GR . . . .
H37B H 0.551276 0.407051 0.213697 0.066 Uiso 1 1 calc GR . . . .
H37C H 0.625323 0.328633 0.235127 0.066 Uiso 1 1 calc GR . . . .
C39 C 0.3686(7) 0.0867(5) 0.5031(2) 0.0395(18) Uani 1 1 d . . . . .
C33 C 0.9009(7) 0.4819(5) 0.2184(2) 0.0433(19) Uani 1 1 d . . . . .
H33A H 0.839137 0.478589 0.197776 0.065 Uiso 1 1 calc GR . . . .
H33B H 0.974841 0.468830 0.205424 0.065 Uiso 1 1 calc GR . . . .
H33C H 0.903002 0.542802 0.230299 0.065 Uiso 1 1 calc GR . . . .
C40 C 0.4465(6) 0.1090(6) 0.4699(2) 0.0421(19) Uani 1 1 d . . . . .
H40A H 0.446172 0.059885 0.449689 0.063 Uiso 1 1 calc GR . . . .
H40B H 0.524559 0.116949 0.480929 0.063 Uiso 1 1 calc GR . . . .
H40C H 0.421179 0.165207 0.456640 0.063 Uiso 1 1 calc GR . . . .
C34 C 0.8786(7) 0.4125(6) 0.2523(3) 0.049(2) Uani 1 1 d . . . . .
H34A H 0.867069 0.352799 0.239143 0.059 Uiso 1 1 calc R . . . .
H34B H 0.949041 0.408180 0.269521 0.059 Uiso 1 1 calc R . . . .
B1 B -0.0583(6) 0.7172(5) 0.4221(2) 0.0232(15) Uani 1 1 d D . . . .
H1 H -0.120992 0.764483 0.433023 0.028 Uiso 1 1 d DR . . . .
C36 C 0.7517(7) 0.3457(6) 0.3067(3) 0.050(2) Uani 1 1 d . . . . .
H36A H 0.725920 0.296581 0.288152 0.060 Uiso 1 1 calc R . . . .
H36B H 0.686952 0.359813 0.325239 0.060 Uiso 1 1 calc R . . . .
C35 C 0.8537(7) 0.3102(7) 0.3331(3) 0.058(3) Uani 1 1 d . . . . .
H35A H 0.919728 0.298222 0.315321 0.087 Uiso 1 1 calc GR . . . .
H35B H 0.831030 0.254155 0.346868 0.087 Uiso 1 1 calc GR . . . .
H35C H 0.875024 0.355693 0.353630 0.087 Uiso 1 1 calc GR . . . .
C32 C 0.8082(8) 0.5130(6) 0.3092(4) 0.073(3) Uani 1 1 d . . . . .
H32A H 0.885291 0.502060 0.321429 0.087 Uiso 1 1 calc R . . . .
H32B H 0.814023 0.567397 0.291666 0.087 Uiso 1 1 calc R . . . .
N13 N 0.3097(7) 0.0708(7) 0.5307(3) 0.085(3) Uani 1 1 d . . . . .
C31 C 0.7253(8) 0.5338(8) 0.3438(3) 0.066(3) Uani 1 1 d . . . . .
H31A H 0.646479 0.536021 0.332940 0.100 Uiso 1 1 calc GR . . . .
H31B H 0.745120 0.592336 0.356109 0.100 Uiso 1 1 calc GR . . . .
H31C H 0.730944 0.486395 0.364799 0.100 Uiso 1 1 calc GR . . . .
C38 C 0.6662(7) 0.4548(6) 0.2563(3) 0.050(2) Uani 1 1 d . . . . .
H38A H 0.602465 0.461943 0.276062 0.060 Uiso 1 1 calc R . . . .
H38B H 0.678738 0.514516 0.243310 0.060 Uiso 1 1 calc R . . . .

loop_
_atom_site_aniso_label
_atom_site_aniso_U_11
_atom_site_aniso_U_22
_atom_site_aniso_U_33
_atom_site_aniso_U_23
_atom_site_aniso_U_13
_atom_site_aniso_U_12
W1 0.01678(14) 0.01265(15) 0.01723(14) -0.00100(11) -0.00013(9) 0.00232(10)
W2 0.01752(14) 0.01264(15) 0.01754(14) -0.00068(11) 0.00010(10) 0.00226(10)
Co1 0.0196(5) 0.0159(5) 0.0201(5) -0.0016(4) -0.0009(4) 0.0058(4)
S2 0.0225(7) 0.0173(8) 0.0194(7) -0.0014(6) -0.0031(5) 0.0062(6)
S4 0.0218(7) 0.0134(7) 0.0215(7) 0.0006(6) 0.0006(5) 0.0015(5)
S3 0.0206(7) 0.0155(7) 0.0220(7) -0.0031(6) -0.0041(5) 0.0034(5)
S5 0.0263(7) 0.0158(8) 0.0216(7) 0.0005(6) 0.0017(6) 0.0053(6)
S1 0.0248(7) 0.0224(8) 0.0232(7) -0.0006(6) 0.0027(6) -0.0046(6)
S6 0.0215(7) 0.0236(8) 0.0267(8) -0.0020(7) -0.0044(6) 0.0004(6)
N10 0.023(2) 0.013(3) 0.018(2) -0.001(2) 0.0022(19) 0.000(2)
N2 0.012(2) 0.014(3) 0.023(3) 0.000(2) 0.0049(18) 0.0032(18)
N9 0.025(3) 0.012(3) 0.017(2) 0.000(2) 0.0011(19) 0.002(2)
N1 0.019(2) 0.016(3) 0.022(2) -0.002(2) 0.0001(19) 0.007(2)
N12 0.015(2) 0.015(3) 0.018(2) -0.001(2) -0.0005(18) 0.0049(19)
N4 0.024(3) 0.011(3) 0.023(3) 0.001(2) -0.003(2) 0.0087(19)
N5 0.031(3) 0.016(3) 0.017(2) -0.002(2) 0.002(2) 0.007(2)
N6 0.023(3) 0.015(3) 0.025(3) -0.003(2) -0.001(2) 0.004(2)
N8 0.024(3) 0.014(3) 0.022(3) -0.004(2) 0.003(2) 0.000(2)
N3 0.019(2) 0.017(3) 0.024(3) -0.002(2) -0.001(2) 0.006(2)
N11 0.016(2) 0.015(3) 0.023(3) -0.002(2) 0.0016(19) 0.0074(19)
N14 0.026(3) 0.027(3) 0.040(3) 0.002(3) -0.006(2) -0.002(2)
N7 0.020(2) 0.020(3) 0.020(2) -0.001(2) 0.0004(19) 0.001(2)
C29 0.018(3) 0.019(3) 0.027(3) 0.001(3) 0.000(2) 0.003(2)
C14 0.029(3) 0.016(3) 0.018(3) -0.002(2) -0.004(2) -0.006(2)
C7 0.022(3) 0.023(3) 0.026(3) 0.003(3) -0.003(2) 0.007(3)
C28 0.021(3) 0.023(4) 0.028(3) -0.004(3) -0.004(2) 0.002(2)
C2 0.022(3) 0.023(3) 0.021(3) -0.004(3) -0.002(2) 0.005(2)
C27 0.021(3) 0.013(3) 0.023(3) -0.002(3) -0.002(2) 0.001(2)
C9 0.019(3) 0.019(3) 0.017(3) 0.000(2) 0.001(2) -0.001(2)
C24 0.018(3) 0.013(3) 0.018(3) 0.000(2) 0.007(2) -0.005(2)
C26 0.029(3) 0.020(3) 0.033(3) -0.010(3) -0.009(3) 0.003(3)
C10 0.030(3) 0.028(4) 0.017(3) 0.002(3) 0.004(2) 0.007(3)
C1 0.020(3) 0.037(4) 0.031(3) 0.005(3) 0.010(3) 0.010(3)
C8 0.031(3) 0.025(4) 0.024(3) 0.006(3) -0.009(3) 0.003(3)
C3 0.023(3) 0.022(3) 0.020(3) 0.001(3) -0.006(2) -0.002(2)
C12 0.042(4) 0.014(3) 0.020(3) -0.002(3) 0.000(3) 0.001(3)
C25 0.021(3) 0.018(3) 0.030(3) -0.004(3) 0.003(2) 0.001(2)
C4 0.014(3) 0.017(3) 0.021(3) 0.000(2) 0.003(2) -0.004(2)
C21 0.032(3) 0.026(4) 0.023(3) 0.003(3) 0.008(3) 0.003(3)
C22 0.028(3) 0.018(3) 0.021(3) 0.002(3) -0.002(2) -0.007(3)
C13 0.042(4) 0.018(3) 0.021(3) -0.003(3) -0.008(3) -0.001(3)
C5 0.025(3) 0.014(3) 0.028(3) 0.002(3) 0.000(2) -0.001(2)
C23 0.027(3) 0.018(3) 0.024(3) -0.007(3) 0.006(2) -0.001(3)
C17 0.023(3) 0.013(3) 0.028(3) 0.002(3) 0.008(2) -0.003(2)
C15 0.033(4) 0.034(4) 0.029(3) -0.006(3) -0.003(3) -0.007(3)
C16 0.027(3) 0.033(4) 0.036(4) -0.002(3) 0.015(3) -0.005(3)
C19 0.041(4) 0.014(3) 0.021(3) 0.001(3) -0.001(3) 0.005(3)
C30 0.023(3) 0.026(4) 0.039(4) -0.005(3) -0.005(3) 0.010(3)
B2 0.025(3) 0.015(4) 0.021(3) 0.002(3) 0.003(3) 0.011(3)
C20 0.034(4) 0.019(4) 0.043(4) 0.001(3) -0.002(3) 0.001(3)
C18 0.034(4) 0.023(4) 0.025(3) 0.004(3) 0.009(3) -0.008(3)
C11 0.051(4) 0.029(4) 0.032(4) -0.012(3) 0.003(3) 0.016(3)
C6 0.050(4) 0.042(5) 0.032(4) 0.009(3) 0.001(3) 0.032(4)
C37 0.046(4) 0.047(5) 0.039(4) 0.000(4) -0.008(3) -0.013(4)
C39 0.042(4) 0.042(5) 0.034(4) 0.008(4) -0.001(3) 0.008(3)
C33 0.045(4) 0.037(5) 0.048(5) 0.013(4) 0.002(3) 0.002(4)
C40 0.046(4) 0.053(5) 0.028(4) -0.001(4) 0.001(3) 0.007(4)
C34 0.044(5) 0.046(5) 0.057(5) 0.005(4) -0.005(4) 0.006(4)
B1 0.032(4) 0.018(4) 0.020(3) 0.001(3) -0.002(3) 0.011(3)
C36 0.040(4) 0.058(6) 0.052(5) 0.003(4) 0.005(4) -0.003(4)
C35 0.034(4) 0.071(7) 0.070(6) 0.043(5) 0.000(4) 0.001(4)
C32 0.059(6) 0.040(5) 0.118(9) -0.030(6) -0.040(6) 0.013(4)
N13 0.066(5) 0.116(8) 0.075(6) 0.044(6) 0.029(5) 0.025(5)
C31 0.067(6) 0.081(8) 0.052(5) -0.025(5) 0.001(5) -0.008(5)
C38 0.041(4) 0.044(5) 0.065(6) -0.003(4) -0.011(4) 0.006(4)

loop_
_atom_type_symbol
_atom_type_description
_atom_type_scat_dispersion_real
_atom_type_scat_dispersion_imag
_atom_type_scat_source
C C 0.0181 0.0091 'International Tables Vol C Tables 4.2.6.8 and 6.1.1.4'
H H 0.0000 0.0000 'International Tables Vol C Tables 4.2.6.8 and 6.1.1.4'
B B 0.0090 0.0039 'International Tables Vol C Tables 4.2.6.8 and 6.1.1.4'
Co Co -2.3653 3.6143 'International Tables Vol C Tables 4.2.6.8 and 6.1.1.4'
N N 0.0311 0.0180 'International Tables Vol C Tables 4.2.6.8 and 6.1.1.4'
S S 0.3331 0.5567 'International Tables Vol C Tables 4.2.6.8 and 6.1.1.4'
W W -5.4734 5.5774 'International Tables Vol C Tables 4.2.6.8 and 6.1.1.4'

loop_
_geom_angle_atom_site_label_1
_geom_angle_atom_site_label_2
_geom_angle_atom_site_label_3
_geom_angle
_geom_angle_site_symmetry_1
_geom_angle_site_symmetry_3
_geom_angle_publ_flag
S2 W1 S3 101.18(5) . . ?
S2 W1 N2 90.50(12) . . ?
S2 W1 N4 166.04(13) . . ?
S2 W1 N6 86.74(13) . . ?
S3 W1 N2 88.38(12) . . ?
S3 W1 N4 87.09(12) . . ?
S3 W1 N6 162.67(12) . . ?
S1 W1 S2 102.48(6) . . ?
S1 W1 S3 105.35(5) . . ?
S1 W1 N2 158.62(12) . . ?
S1 W1 N4 85.88(13) . . ?
S1 W1 N6 87.67(13) . . ?
N4 W1 N2 78.40(17) . . ?
N6 W1 N2 76.06(17) . . ?
N6 W1 N4 82.41(17) . . ?
S4 W2 N9 88.97(13) . . ?
S4 W2 N11 85.47(12) . . ?
S5 W2 S4 101.85(5) . . ?
S5 W2 N9 161.06(12) . . ?
S5 W2 N11 86.69(12) . . ?
S5 W2 N7 85.90(13) . . ?
S6 W2 S4 103.78(6) . . ?
S6 W2 S5 103.02(6) . . ?
S6 W2 N9 89.18(12) . . ?
S6 W2 N11 164.65(12) . . ?
S6 W2 N7 90.65(13) . . ?
N9 W2 N11 78.63(16) . . ?
N7 W2 S4 161.41(12) . . ?
N7 W2 N9 79.45(17) . . ?
N7 W2 N11 78.06(16) . . ?
S2 Co1 S4 128.40(7) . . ?
S2 Co1 S3 103.95(6) . . ?
S3 Co1 S4 101.61(6) . . ?
S5 Co1 S2 99.14(6) . . ?
S5 Co1 S4 103.98(6) . . ?
S5 Co1 S3 122.05(7) . . ?
Co1 S2 W1 75.15(5) . . ?
Co1 S4 W2 73.22(5) . . ?
Co1 S3 W1 74.44(5) . . ?
Co1 S5 W2 74.52(5) . . ?
N9 N10 B2 120.3(4) . . ?
C24 N10 N9 109.5(5) . . ?
C24 N10 B2 130.1(5) . . ?
N1 N2 W1 121.0(3) . . ?
C4 N2 W1 133.3(4) . . ?
C4 N2 N1 105.7(4) . . ?
N10 N9 W2 123.0(3) . . ?
C22 N9 W2 129.1(4) . . ?
C22 N9 N10 107.9(5) . . ?
N2 N1 B1 120.5(5) . . ?
C2 N1 N2 110.3(5) . . ?
C2 N1 B1 128.6(5) . . ?
N11 N12 B2 119.9(4) . . ?
C29 N12 N11 110.1(5) . . ?
C29 N12 B2 129.9(5) . . ?
N3 N4 W1 122.0(3) . . ?
C9 N4 W1 131.3(4) . . ?
C9 N4 N3 105.8(4) . . ?
N6 N5 B1 121.0(5) . . ?
C12 N5 N6 110.4(5) . . ?
C12 N5 B1 128.6(5) . . ?
N5 N6 W1 122.3(3) . . ?
C14 N6 W1 131.2(4) . . ?
C14 N6 N5 106.4(5) . . ?
N7 N8 B2 120.8(5) . . ?
C19 N8 N7 109.7(5) . . ?
C19 N8 B2 129.5(5) . . ?
N4 N3 B1 120.6(5) . . ?
C7 N3 N4 110.1(5) . . ?
C7 N3 B1 129.3(5) . . ?
N12 N11 W2 121.1(3) . . ?
C27 N11 W2 132.8(4) . . ?
C27 N11 N12 106.0(4) . . ?
C34 N14 C32 107.8(6) . . ?
C34 N14 C38 111.6(6) . . ?
C36 N14 C34 110.7(6) . . ?
C36 N14 C32 110.6(7) . . ?
C36 N14 C38 108.6(6) . . ?
C38 N14 C32 107.4(6) . . ?
N8 N7 W2 122.5(4) . . ?
C17 N7 W2 131.1(4) . . ?
C17 N7 N8 106.3(5) . . ?
N12 C29 C28 107.9(5) . . ?
N12 C29 C30 123.0(5) . . ?
C28 C29 C30 129.1(6) . . ?
N6 C14 C13 109.0(5) . . ?
N6 C14 C15 124.7(5) . . ?
C13 C14 C15 126.3(5) . . ?
N3 C7 C8 106.9(5) . . ?
N3 C7 C6 122.6(6) . . ?
C8 C7 C6 130.5(6) . . ?
C29 C28 H28 126.7 . . ?
C29 C28 C27 106.7(5) . . ?
C27 C28 H28 126.7 . . ?
N1 C2 C1 122.8(6) . . ?
N1 C2 C3 107.5(5) . . ?
C3 C2 C1 129.7(6) . . ?
N11 C27 C28 109.2(5) . . ?
N11 C27 C26 125.5(5) . . ?
C28 C27 C26 125.2(5) . . ?
N4 C9 C10 123.5(5) . . ?
N4 C9 C8 110.7(5) . . ?
C8 C9 C10 125.8(5) . . ?
N10 C24 C25 123.2(5) . . ?
N10 C24 C23 107.2(5) . . ?
C23 C24 C25 129.6(5) . . ?
C27 C26 H26A 109.5 . . ?
C27 C26 H26B 109.5 . . ?
C27 C26 H26C 109.5 . . ?
H26A C26 H26B 109.5 . . ?
H26A C26 H26C 109.5 . . ?
H26B C26 H26C 109.5 . . ?
C9 C10 H10A 109.5 . . ?
C9 C10 H10B 109.5 . . ?
C9 C10 H10C 109.5 . . ?
H10A C10 H10B 109.5 . . ?
H10A C10 H10C 109.5 . . ?
H10B C10 H10C 109.5 . . ?
C2 C1 H1A 109.5 . . ?
C2 C1 H1B 109.5 . . ?
C2 C1 H1C 109.5 . . ?
H1A C1 H1B 109.5 . . ?
H1A C1 H1C 109.5 . . ?
H1B C1 H1C 109.5 . . ?
C7 C8 H8 126.7 . . ?
C9 C8 C7 106.5(5) . . ?
C9 C8 H8 126.7 . . ?
C2 C3 H3 126.6 . . ?
C2 C3 C4 106.8(5) . . ?
C4 C3 H3 126.6 . . ?
N5 C12 C13 107.0(5) . . ?
N5 C12 C11 123.1(6) . . ?
C13 C12 C11 129.8(6) . . ?
C24 C25 H25A 109.5 . . ?
C24 C25 H25B 109.5 . . ?
C24 C25 H25C 109.5 . . ?
H25A C25 H25B 109.5 . . ?
H25A C25 H25C 109.5 . . ?
H25B C25 H25C 109.5 . . ?
N2 C4 C3 109.8(5) . . ?
N2 C4 C5 125.4(5) . . ?
C3 C4 C5 124.8(5) . . ?
H21A C21 H21B 109.5 . . ?
H21A C21 H21C 109.5 . . ?
H21B C21 H21C 109.5 . . ?
C22 C21 H21A 109.5 . . ?
C22 C21 H21B 109.5 . . ?
C22 C21 H21C 109.5 . . ?
N9 C22 C21 126.4(6) . . ?
N9 C22 C23 108.3(5) . . ?
C23 C22 C21 125.3(5) . . ?
C14 C13 H13 126.4 . . ?
C12 C13 C14 107.2(5) . . ?
C12 C13 H13 126.4 . . ?
C4 C5 H5A 109.5 . . ?
C4 C5 H5B 109.5 . . ?
C4 C5 H5C 109.5 . . ?
H5A C5 H5B 109.5 . . ?
H5A C5 H5C 109.5 . . ?
H5B C5 H5C 109.5 . . ?
C24 C23 C22 107.1(5) . . ?
C24 C23 H23 126.4 . . ?
C22 C23 H23 126.4 . . ?
N7 C17 C16 124.6(5) . . ?
N7 C17 C18 110.3(5) . . ?
C18 C17 C16 125.1(5) . . ?
C14 C15 H15A 109.5 . . ?
C14 C15 H15B 109.5 . . ?
C14 C15 H15C 109.5 . . ?
H15A C15 H15B 109.5 . . ?
H15A C15 H15C 109.5 . . ?
H15B C15 H15C 109.5 . . ?
C17 C16 H16A 109.5 . . ?
C17 C16 H16B 109.5 . . ?
C17 C16 H16C 109.5 . . ?
H16A C16 H16B 109.5 . . ?
H16A C16 H16C 109.5 . . ?
H16B C16 H16C 109.5 . . ?
N8 C19 C20 123.6(6) . . ?
N8 C19 C18 107.4(5) . . ?
C18 C19 C20 129.0(6) . . ?
C29 C30 H30A 109.5 . . ?
C29 C30 H30B 109.5 . . ?
C29 C30 H30C 109.5 . . ?
H30A C30 H30B 109.5 . . ?
H30A C30 H30C 109.5 . . ?
H30B C30 H30C 109.5 . . ?
N10 B2 N8 108.6(5) . . ?
N10 B2 H2 107.1 . . ?
N12 B2 N10 109.3(5) . . ?
N12 B2 N8 110.1(5) . . ?
N12 B2 H2 115.7 . . ?
N8 B2 H2 105.8 . . ?
C19 C20 H20A 109.5 . . ?
C19 C20 H20B 109.5 . . ?
C19 C20 H20C 109.5 . . ?
H20A C20 H20B 109.5 . . ?
H20A C20 H20C 109.5 . . ?
H20B C20 H20C 109.5 . . ?
C17 C18 C19 106.2(5) . . ?
C17 C18 H18 126.9 . . ?
C19 C18 H18 126.9 . . ?
C12 C11 H11A 109.5 . . ?
C12 C11 H11B 109.5 . . ?
C12 C11 H11C 109.5 . . ?
H11A C11 H11B 109.5 . . ?
H11A C11 H11C 109.5 . . ?
H11B C11 H11C 109.5 . . ?
C7 C6 H6A 109.5 . . ?
C7 C6 H6B 109.5 . . ?
C7 C6 H6C 109.5 . . ?
H6A C6 H6B 109.5 . . ?
H6A C6 H6C 109.5 . . ?
H6B C6 H6C 109.5 . . ?
H37A C37 H37B 109.5 . . ?
H37A C37 H37C 109.5 . . ?
H37B C37 H37C 109.5 . . ?
C38 C37 H37A 109.5 . . ?
C38 C37 H37B 109.5 . . ?
C38 C37 H37C 109.5 . . ?
N13 C39 C40 177.1(10) . . ?
H33A C33 H33B 109.5 . . ?
H33A C33 H33C 109.5 . . ?
H33B C33 H33C 109.5 . . ?
C34 C33 H33A 109.5 . . ?
C34 C33 H33B 109.5 . . ?
C34 C33 H33C 109.5 . . ?
C39 C40 H40A 109.5 . . ?
C39 C40 H40B 109.5 . . ?
C39 C40 H40C 109.5 . . ?
H40A C40 H40B 109.5 . . ?
H40A C40 H40C 109.5 . . ?
H40B C40 H40C 109.5 . . ?
N14 C34 C33 117.6(7) . . ?
N14 C34 H34A 107.9 . . ?
N14 C34 H34B 107.9 . . ?
C33 C34 H34A 107.9 . . ?
C33 C34 H34B 107.9 . . ?
H34A C34 H34B 107.2 . . ?
N1 B1 N5 108.8(5) . . ?
N1 B1 N3 108.9(5) . . ?
N1 B1 H1 113.9 . . ?
N5 B1 H1 106.3 . . ?
N3 B1 N5 108.6(5) . . ?
N3 B1 H1 110.2 . . ?
N14 C36 H36A 108.4 . . ?
N14 C36 H36B 108.4 . . ?
N14 C36 C35 115.7(6) . . ?
H36A C36 H36B 107.4 . . ?
C35 C36 H36A 108.4 . . ?
C35 C36 H36B 108.4 . . ?
C36 C35 H35A 109.5 . . ?
C36 C35 H35B 109.5 . . ?
C36 C35 H35C 109.5 . . ?
H35A C35 H35B 109.5 . . ?
H35A C35 H35C 109.5 . . ?
H35B C35 H35C 109.5 . . ?
N14 C32 H32A 108.2 . . ?
N14 C32 H32B 108.2 . . ?
H32A C32 H32B 107.3 . . ?
C31 C32 N14 116.5(8) . . ?
C31 C32 H32A 108.2 . . ?
C31 C32 H32B 108.2 . . ?
C32 C31 H31A 109.5 . . ?
C32 C31 H31B 109.5 . . ?
C32 C31 H31C 109.5 . . ?
H31A C31 H31B 109.5 . . ?
H31A C31 H31C 109.5 . . ?
H31B C31 H31C 109.5 . . ?
N14 C38 H38A 108.1 . . ?
N14 C38 H38B 108.1 . . ?
C37 C38 N14 116.7(7) . . ?
C37 C38 H38A 108.1 . . ?
C37 C38 H38B 108.1 . . ?
H38A C38 H38B 107.3 . . ?

loop_
_geom_bond_atom_site_label_1
_geom_bond_atom_site_label_2
_geom_bond_distance
_geom_bond_site_symmetry_2
_geom_bond_publ_flag
W1 S2 2.2562(14) . ?
W1 S3 2.2760(14) . ?
W1 S1 2.1752(15) . ?
W1 N2 2.349(4) . ?
W1 N4 2.291(4) . ?
W1 N6 2.283(5) . ?
W2 S4 2.2808(15) . ?
W2 S5 2.2568(15) . ?
W2 S6 2.1744(14) . ?
W2 N9 2.287(5) . ?
W2 N11 2.389(5) . ?
W2 N7 2.273(5) . ?
Co1 S2 2.2144(17) . ?
Co1 S4 2.2573(17) . ?
Co1 S3 2.2308(16) . ?
Co1 S5 2.2135(18) . ?
N10 N9 1.369(6) . ?
N10 C24 1.355(7) . ?
N10 B2 1.538(8) . ?
N2 N1 1.382(6) . ?
N2 C4 1.352(7) . ?
N9 C22 1.334(7) . ?
N1 C2 1.359(8) . ?
N1 B1 1.516(9) . ?
N12 N11 1.376(6) . ?
N12 C29 1.357(7) . ?
N12 B2 1.510(8) . ?
N4 N3 1.378(6) . ?
N4 C9 1.349(7) . ?
N5 N6 1.374(6) . ?
N5 C12 1.351(8) . ?
N5 B1 1.544(9) . ?
N6 C14 1.353(7) . ?
N8 N7 1.378(7) . ?
N8 C19 1.353(8) . ?
N8 B2 1.541(8) . ?
N3 C7 1.357(8) . ?
N3 B1 1.537(8) . ?
N11 C27 1.362(7) . ?
N14 C34 1.500(9) . ?
N14 C36 1.497(10) . ?
N14 C32 1.551(10) . ?
N14 C38 1.519(9) . ?
N7 C17 1.348(7) . ?
C29 C28 1.368(8) . ?
C29 C30 1.504(8) . ?
C14 C13 1.390(9) . ?
C14 C15 1.495(9) . ?
C7 C8 1.392(9) . ?
C7 C6 1.492(8) . ?
C28 H28 0.9300 . ?
C28 C27 1.399(8) . ?
C2 C1 1.501(8) . ?
C2 C3 1.367(8) . ?
C27 C26 1.488(8) . ?
C9 C10 1.501(8) . ?
C9 C8 1.370(8) . ?
C24 C25 1.491(8) . ?
C24 C23 1.371(8) . ?
C26 H26A 0.9600 . ?
C26 H26B 0.9600 . ?
C26 H26C 0.9600 . ?
C10 H10A 0.9600 . ?
C10 H10B 0.9600 . ?
C10 H10C 0.9600 . ?
C1 H1A 0.9600 . ?
C1 H1B 0.9600 . ?
C1 H1C 0.9600 . ?
C8 H8 0.9300 . ?
C3 H3 0.9300 . ?
C3 C4 1.397(8) . ?
C12 C13 1.379(9) . ?
C12 C11 1.495(9) . ?
C25 H25A 0.9600 . ?
C25 H25B 0.9600 . ?
C25 H25C 0.9600 . ?
C4 C5 1.489(8) . ?
C21 H21A 0.9600 . ?
C21 H21B 0.9600 . ?
C21 H21C 0.9600 . ?
C21 C22 1.478(8) . ?
C22 C23 1.403(8) . ?
C13 H13 0.9300 . ?
C5 H5A 0.9600 . ?
C5 H5B 0.9600 . ?
C5 H5C 0.9600 . ?
C23 H23 0.9300 . ?
C17 C16 1.501(8) . ?
C17 C18 1.377(9) . ?
C15 H15A 0.9600 . ?
C15 H15B 0.9600 . ?
C15 H15C 0.9600 . ?
C16 H16A 0.9600 . ?
C16 H16B 0.9600 . ?
C16 H16C 0.9600 . ?
C19 C20 1.495(8) . ?
C19 C18 1.392(9) . ?
C30 H30A 0.9600 . ?
C30 H30B 0.9600 . ?
C30 H30C 0.9600 . ?
B2 H2 1.0501 . ?
C20 H20A 0.9600 . ?
C20 H20B 0.9600 . ?
C20 H20C 0.9600 . ?
C18 H18 0.9300 . ?
C11 H11A 0.9600 . ?
C11 H11B 0.9600 . ?
C11 H11C 0.9600 . ?
C6 H6A 0.9600 . ?
C6 H6B 0.9600 . ?
C6 H6C 0.9600 . ?
C37 H37A 0.9600 . ?
C37 H37B 0.9600 . ?
C37 H37C 0.9600 . ?
C37 C38 1.466(11) . ?
C39 C40 1.426(10) . ?
C39 N13 1.134(10) . ?
C33 H33A 0.9600 . ?
C33 H33B 0.9600 . ?
C33 H33C 0.9600 . ?
C33 C34 1.501(10) . ?
C40 H40A 0.9600 . ?
C40 H40B 0.9600 . ?
C40 H40C 0.9600 . ?
C34 H34A 0.9700 . ?
C34 H34B 0.9700 . ?
B1 H1 1.0502 . ?
C36 H36A 0.9700 . ?
C36 H36B 0.9700 . ?
C36 C35 1.518(10) . ?
C35 H35A 0.9600 . ?
C35 H35B 0.9600 . ?
C35 H35C 0.9600 . ?
C32 H32A 0.9700 . ?
C32 H32B 0.9700 . ?
C32 C31 1.489(13) . ?
C31 H31A 0.9600 . ?
C31 H31B 0.9600 . ?
C31 H31C 0.9600 . ?
C38 H38A 0.9700 . ?
C38 H38B 0.9700 . ?
